data_7041684
loop_
_publ_author_name
'Han, Haixiang'
'Wei, Zheng'
'Barry, Matthew C.'
'Filatov, Alexander S.'
'Dikarev, Evgeny V.'

_publ_section_title
;
 Heterometallic molecular precursors for a lithium-iron oxide material:
 synthesis, solid state structure, solution and gas-phase behaviour, and
 thermal decomposition.
;
_journal_issue 17
_journal_name_full 'Dalton transactions (Cambridge, England : 2003)'
_journal_page_first 5644
_journal_page_last 5649
_journal_paper_doi 10.1039/c6dt04602a
_journal_volume 46
_journal_year 2017
_chemical_formula_moiety 'C48 H78 Li2 Mg2 O18'
_chemical_formula_sum 'C48 H78 Li2 Mg2 O18'
_chemical_formula_weight 1005.60
_chemical_name_systematic
; 
 ? 
;
_space_group_IT_number 2
_symmetry_cell_setting triclinic
_symmetry_Int_Tables_number 2
_symmetry_space_group_name_Hall '-P 1'
_symmetry_space_group_name_H-M 'P -1'
_atom_sites_solution_hydrogens geom
_atom_sites_solution_primary direct
_atom_sites_solution_secondary difmap
_audit_creation_method SHELXL-97
_audit_update_record
;
2016-11-21 deposited with the CCDC.
2017-01-13 downloaded from the CCDC.
;
_cell_angle_alpha 103.660(5)
_cell_angle_beta 106.731(5)
_cell_angle_gamma 111.403(5)
_cell_formula_units_Z 1
_cell_length_a 11.556(5)
_cell_length_b 12.211(5)
_cell_length_c 12.471(5)
_cell_measurement_reflns_used 3393
_cell_measurement_temperature 100(2)
_cell_measurement_theta_max 23.42
_cell_measurement_theta_min 2.13
_cell_volume 1449.6(10)
_computing_cell_refinement 'SAINT Ver. 6.22  (Bruker-AXS, 2003)'
_computing_data_collection 'SMART Ver. 5.622 (Bruker-AXS, 2003)'
_computing_data_reduction 'SAINT Ver. 6.22'
_computing_molecular_graphics 'SHELXTL Ver. 6.14'
_computing_publication_material 'SHELXTL Ver. 6.14'
_computing_structure_refinement 'SHELXTL Ver. 6.14'
_computing_structure_solution 'SHELXTL Ver. 6.14 (Bruker-AXS, 2003)'
_diffrn_ambient_temperature 100(2)
_diffrn_measured_fraction_theta_full 0.999
_diffrn_measured_fraction_theta_max 0.986
_diffrn_measurement_device_type 'Bruker SMART APEX CCD area-detector'
_diffrn_measurement_method '0.30\% \w scans'
_diffrn_radiation_monochromator graphite
_diffrn_radiation_source 'fine-focus sealed tube'
_diffrn_radiation_type Mo-K\a
_diffrn_radiation_wavelength 0.71073
_diffrn_reflns_av_R_equivalents 0.0561
_diffrn_reflns_av_sigmaI/netI 0.0655
_diffrn_reflns_limit_h_max 14
_diffrn_reflns_limit_h_min -14
_diffrn_reflns_limit_k_max 15
_diffrn_reflns_limit_k_min -15
_diffrn_reflns_limit_l_max 15
_diffrn_reflns_limit_l_min -15
_diffrn_reflns_number 22717
_diffrn_reflns_theta_full 25.00
_diffrn_reflns_theta_max 26.77
_diffrn_reflns_theta_min 1.85
_exptl_absorpt_coefficient_mu 0.105
_exptl_absorpt_correction_T_max 0.9875
_exptl_absorpt_correction_T_min 0.9732
_exptl_absorpt_correction_type multi-scan
_exptl_absorpt_process_details
;
SADABS  (Bruker-AXS, 2003)
;
_exptl_crystal_colour colorless
_exptl_crystal_density_diffrn 1.152
_exptl_crystal_density_method 'not measured'
_exptl_crystal_description block
_exptl_crystal_F_000 540
_exptl_crystal_size_max 0.26
_exptl_crystal_size_mid 0.18
_exptl_crystal_size_min 0.12
_refine_diff_density_max 0.561
_refine_diff_density_min -0.488
_refine_diff_density_rms 0.055
_refine_ls_extinction_method none
_refine_ls_goodness_of_fit_ref 1.032
_refine_ls_hydrogen_treatment constr
_refine_ls_matrix_type full
_refine_ls_number_parameters 324
_refine_ls_number_reflns 6090
_refine_ls_number_restraints 0
_refine_ls_restrained_S_all 1.032
_refine_ls_R_factor_all 0.0801
_refine_ls_R_factor_gt 0.0503
_refine_ls_shift/su_max 0.001
_refine_ls_shift/su_mean 0.000
_refine_ls_structure_factor_coef Fsqd
_refine_ls_weighting_details 'calc w=1/[\s^2^(Fo^2^)+(0.0707P)^2^+0.2760P] where P=(Fo^2^+2Fc^2^)/3'
_refine_ls_weighting_scheme calc
_refine_ls_wR_factor_gt 0.1284
_refine_ls_wR_factor_ref 0.1439
_reflns_number_gt 4226
_reflns_number_total 6090
_reflns_threshold_expression I>2\s(I)
_cod_data_source_file c6dt04602a2.cif
_cod_data_source_block LiMgtbaoac3
_cod_depositor_comments
;
The following automatic conversions were performed:

'_symmetry_cell_setting' value 'Triclinic' changed to 'triclinic'
according to
/usr/data/users/saulius/crontab/automatic-downloads/rss-feeds/RSC/lib/dictionaries/cif_core.dic
dictionary named 'cif_core.dic' version 2.4.2 from 2011-04-26.

Automatic conversion script
Id: cif_fix_values 4268 2015-11-12 08:31:59Z antanas 

 Adding full bibliography for 7041683--7041687.cif.
;
_cod_original_sg_symbol_Hall '-P 1        '
_cod_original_sg_symbol_H-M 'P -1        '
_cod_database_code 7041684

loop_
_symmetry_equiv_pos_as_xyz
'x, y, z'
'-x, -y, -z'

loop_
_atom_site_label
_atom_site_type_symbol
_atom_site_fract_x
_atom_site_fract_y
_atom_site_fract_z
_atom_site_U_iso_or_equiv
_atom_site_adp_type
_atom_site_occupancy
_atom_site_symmetry_multiplicity
_atom_site_calc_flag
_atom_site_refinement_flags
Mg1 Mg 0.09427(6) 0.14604(6) 1.02038(6) 0.02016(18) Uani 1 1 d .
Li1 Li 0.1473(3) -0.0655(3) 0.9313(3) 0.0244(8) Uani 1 1 d .
O1 O 0.22841(14) 0.30745(13) 1.16933(13) 0.0239(3) Uani 1 1 d .
O2 O 0.25371(13) 0.10829(13) 1.03577(12) 0.0217(3) Uani 1 1 d .
O7 O 0.42936(14) 0.47078(13) 1.30876(13) 0.0257(3) Uani 1 1 d .
O5 O -0.06454(13) 0.18492(13) 1.00740(12) 0.0226(3) Uani 1 1 d .
O6 O 0.12051(14) 0.23164(13) 0.90251(13) 0.0242(3) Uani 1 1 d .
O9 O 0.10574(14) 0.35657(14) 0.79810(13) 0.0264(3) Uani 1 1 d .
O3 O -0.01631(13) -0.04030(13) 0.88113(12) 0.0203(3) Uani 1 1 d .
O4 O 0.16554(15) -0.10619(14) 0.78833(13) 0.0276(3) Uani 1 1 d .
O8 O 0.10462(15) -0.13496(15) 0.59194(13) 0.0299(4) Uani 1 1 d .
C1 C 0.4751(2) 0.1353(2) 1.0672(2) 0.0358(6) Uani 1 1 d .
H1A H 0.4565 0.0555 1.0799 0.054 Uiso 1 1 calc R
H1B H 0.5704 0.1983 1.1194 0.054 Uiso 1 1 calc R
H1C H 0.4589 0.1200 0.9822 0.054 Uiso 1 1 calc R
C2 C 0.3823(2) 0.1847(2) 1.09812(19) 0.0224(5) Uani 1 1 d .
C3 C 0.4360(2) 0.3015(2) 1.18663(19) 0.0251(5) Uani 1 1 d .
H3 H 0.5324 0.3489 1.2295 0.030 Uiso 1 1 calc R
C4 C 0.3547(2) 0.35584(19) 1.21792(18) 0.0214(4) Uani 1 1 d .
C5 C 0.3652(2) 0.5488(2) 1.3469(2) 0.0278(5) Uani 1 1 d .
C6 C 0.4875(2) 0.6675(2) 1.4482(2) 0.0385(6) Uani 1 1 d .
H6A H 0.5304 0.6445 1.5133 0.058 Uiso 1 1 calc R
H6B H 0.4574 0.7284 1.4801 0.058 Uiso 1 1 calc R
H6C H 0.5536 0.7063 1.4167 0.058 Uiso 1 1 calc R
C7 C 0.2657(3) 0.4821(3) 1.3943(3) 0.0463(7) Uani 1 1 d .
H7A H 0.1879 0.4057 1.3277 0.069 Uiso 1 1 calc R
H7B H 0.2335 0.5395 1.4293 0.069 Uiso 1 1 calc R
H7C H 0.3111 0.4576 1.4568 0.069 Uiso 1 1 calc R
C8 C 0.3022(3) 0.5816(2) 1.2430(2) 0.0424(6) Uani 1 1 d .
H8A H 0.3692 0.6155 1.2105 0.064 Uiso 1 1 calc R
H8B H 0.2746 0.6457 1.2719 0.064 Uiso 1 1 calc R
H8C H 0.2220 0.5048 1.1791 0.064 Uiso 1 1 calc R
C9 C -0.1870(2) 0.3029(2) 1.0052(2) 0.0359(6) Uani 1 1 d .
H9A H -0.2206 0.2534 1.0510 0.054 Uiso 1 1 calc R
H9B H -0.2637 0.2829 0.9313 0.054 Uiso 1 1 calc R
H9C H -0.1429 0.3940 1.0551 0.054 Uiso 1 1 calc R
C10 C -0.0858(2) 0.2700(2) 0.97198(19) 0.0242(5) Uani 1 1 d .
C11 C -0.0247(2) 0.3271(2) 0.90736(19) 0.0261(5) Uani 1 1 d .
H11A H -0.0471 0.3885 0.8853 0.031 Uiso 1 1 calc R
C12 C 0.0707(2) 0.29932(19) 0.87162(18) 0.0229(5) Uani 1 1 d .
C13 C 0.2140(2) 0.3511(2) 0.7597(2) 0.0286(5) Uani 1 1 d .
C14 C 0.3488(2) 0.4219(2) 0.8691(2) 0.0348(6) Uani 1 1 d .
H14A H 0.3490 0.3747 0.9226 0.052 Uiso 1 1 calc R
H14B H 0.3622 0.5067 0.9127 0.052 Uiso 1 1 calc R
H14C H 0.4228 0.4304 0.8430 0.052 Uiso 1 1 calc R
C15 C 0.2089(2) 0.4208(2) 0.6738(2) 0.0362(6) Uani 1 1 d .
H15A H 0.2304 0.5085 0.7181 0.054 Uiso 1 1 calc R
H15B H 0.1173 0.3772 0.6080 0.054 Uiso 1 1 calc R
H15C H 0.2758 0.4217 0.6399 0.054 Uiso 1 1 calc R
C16 C 0.1812(2) 0.2154(2) 0.6927(2) 0.0354(6) Uani 1 1 d .
H16A H 0.1848 0.1714 0.7490 0.053 Uiso 1 1 calc R
H16B H 0.2481 0.2157 0.6590 0.053 Uiso 1 1 calc R
H16C H 0.0895 0.1711 0.6269 0.053 Uiso 1 1 calc R
C17 C -0.2084(2) -0.0527(2) 0.72909(19) 0.0263(5) Uani 1 1 d .
H17A H -0.2729 -0.1084 0.7530 0.039 Uiso 1 1 calc R
H17B H -0.2496 -0.0767 0.6412 0.039 Uiso 1 1 calc R
H17C H -0.1865 0.0359 0.7703 0.039 Uiso 1 1 calc R
C18 C -0.0802(2) -0.06604(19) 0.76413(18) 0.0214(4) Uani 1 1 d .
C19 C -0.0367(2) -0.0998(2) 0.67757(19) 0.0252(5) Uani 1 1 d .
H19 H -0.0928 -0.1165 0.5971 0.030 Uiso 1 1 calc R
C20 C 0.0853(2) -0.1132(2) 0.69453(19) 0.0258(5) Uani 1 1 d .
C21 C 0.2250(2) -0.1497(2) 0.5884(2) 0.0318(5) Uani 1 1 d .
C22 C 0.2214(3) -0.2653(2) 0.6153(2) 0.0414(6) Uani 1 1 d .
H22A H 0.2288 -0.2520 0.6981 0.062 Uiso 1 1 calc R
H22B H 0.2978 -0.2781 0.6072 0.062 Uiso 1 1 calc R
H22C H 0.1351 -0.3406 0.5579 0.062 Uiso 1 1 calc R
C23 C 0.2047(3) -0.1706(3) 0.4584(2) 0.0430(7) Uani 1 1 d .
H23A H 0.1207 -0.2495 0.4039 0.065 Uiso 1 1 calc R
H23B H 0.2826 -0.1769 0.4467 0.065 Uiso 1 1 calc R
H23C H 0.1975 -0.0988 0.4405 0.065 Uiso 1 1 calc R
C24 C 0.3542(2) -0.0280(3) 0.6735(2) 0.0430(6) Uani 1 1 d .
H24A H 0.3473 0.0441 0.6561 0.064 Uiso 1 1 calc R
H24B H 0.4325 -0.0340 0.6622 0.064 Uiso 1 1 calc R
H24C H 0.3667 -0.0152 0.7574 0.064 Uiso 1 1 calc R

loop_
_atom_site_aniso_label
_atom_site_aniso_U_11
_atom_site_aniso_U_22
_atom_site_aniso_U_33
_atom_site_aniso_U_23
_atom_site_aniso_U_13
_atom_site_aniso_U_12
Mg1 0.0202(4) 0.0221(4) 0.0219(4) 0.0094(3) 0.0100(3) 0.0119(3)
Li1 0.0243(18) 0.0215(19) 0.0269(19) 0.0079(16) 0.0102(16) 0.0113(16)
O1 0.0218(8) 0.0244(8) 0.0253(8) 0.0071(7) 0.0097(7) 0.0119(7)
O2 0.0202(7) 0.0226(8) 0.0227(8) 0.0071(6) 0.0092(6) 0.0110(6)
O7 0.0258(8) 0.0222(8) 0.0275(8) 0.0044(7) 0.0101(7) 0.0132(7)
O5 0.0235(7) 0.0233(8) 0.0269(8) 0.0119(7) 0.0126(7) 0.0137(7)
O6 0.0268(8) 0.0247(8) 0.0285(8) 0.0135(7) 0.0147(7) 0.0149(7)
O9 0.0292(8) 0.0307(9) 0.0296(8) 0.0181(7) 0.0167(7) 0.0165(7)
O3 0.0208(7) 0.0227(8) 0.0197(8) 0.0088(6) 0.0091(6) 0.0116(6)
O4 0.0298(8) 0.0344(9) 0.0234(8) 0.0103(7) 0.0122(7) 0.0193(7)
O8 0.0351(9) 0.0433(10) 0.0230(8) 0.0134(7) 0.0174(7) 0.0254(8)
C1 0.0244(12) 0.0394(14) 0.0375(14) 0.0034(11) 0.0110(11) 0.0173(11)
C2 0.0203(10) 0.0269(12) 0.0250(11) 0.0115(10) 0.0114(9) 0.0134(9)
C3 0.0200(10) 0.0251(12) 0.0281(12) 0.0073(10) 0.0099(9) 0.0101(9)
C4 0.0257(11) 0.0214(11) 0.0191(11) 0.0096(9) 0.0103(9) 0.0112(9)
C5 0.0299(12) 0.0238(12) 0.0289(12) 0.0044(10) 0.0121(10) 0.0154(10)
C6 0.0398(14) 0.0313(14) 0.0359(14) 0.0019(11) 0.0104(12) 0.0187(12)
C7 0.0497(16) 0.0387(15) 0.0530(17) 0.0078(13) 0.0330(14) 0.0203(13)
C8 0.0547(16) 0.0350(15) 0.0377(15) 0.0094(12) 0.0109(13) 0.0300(13)
C9 0.0417(14) 0.0436(15) 0.0501(16) 0.0289(13) 0.0298(13) 0.0323(13)
C10 0.0235(11) 0.0258(12) 0.0255(12) 0.0111(10) 0.0090(9) 0.0137(10)
C11 0.0301(12) 0.0296(12) 0.0307(12) 0.0179(10) 0.0154(10) 0.0197(10)
C12 0.0246(11) 0.0225(11) 0.0205(11) 0.0088(9) 0.0088(9) 0.0099(9)
C13 0.0272(11) 0.0340(13) 0.0309(13) 0.0175(11) 0.0171(10) 0.0136(10)
C14 0.0274(12) 0.0435(15) 0.0357(14) 0.0190(12) 0.0161(11) 0.0139(11)
C15 0.0311(13) 0.0413(15) 0.0337(14) 0.0201(12) 0.0140(11) 0.0104(11)
C16 0.0397(14) 0.0411(15) 0.0350(14) 0.0166(12) 0.0239(12) 0.0205(12)
C17 0.0266(11) 0.0300(12) 0.0252(12) 0.0116(10) 0.0109(10) 0.0154(10)
C18 0.0226(10) 0.0197(11) 0.0213(11) 0.0088(9) 0.0087(9) 0.0088(9)
C19 0.0274(11) 0.0280(12) 0.0209(11) 0.0088(10) 0.0095(9) 0.0143(10)
C20 0.0320(12) 0.0231(12) 0.0227(12) 0.0071(9) 0.0135(10) 0.0127(10)
C21 0.0321(12) 0.0429(14) 0.0289(12) 0.0111(11) 0.0176(11) 0.0236(11)
C22 0.0491(15) 0.0532(17) 0.0341(14) 0.0132(13) 0.0210(12) 0.0353(14)
C23 0.0418(14) 0.0713(19) 0.0335(14) 0.0225(14) 0.0246(12) 0.0353(15)
C24 0.0359(14) 0.0538(17) 0.0423(15) 0.0150(14) 0.0228(13) 0.0210(13)

loop_
_atom_type_symbol
_atom_type_description
_atom_type_scat_dispersion_real
_atom_type_scat_dispersion_imag
_atom_type_scat_source
C C 0.0033 0.0016 'International Tables Vol C Tables 4.2.6.8 and 6.1.1.4'
H H 0.0000 0.0000 'International Tables Vol C Tables 4.2.6.8 and 6.1.1.4'
Li Li -0.0003 0.0001 'International Tables Vol C Tables 4.2.6.8 and 6.1.1.4'
O O 0.0106 0.0060 'International Tables Vol C Tables 4.2.6.8 and 6.1.1.4'
Mg Mg 0.0486 0.0363 'International Tables Vol C Tables 4.2.6.8 and 6.1.1.4'

loop_
_geom_angle_atom_site_label_1
_geom_angle_atom_site_label_2
_geom_angle_atom_site_label_3
_geom_angle
_geom_angle_site_symmetry_1
_geom_angle_site_symmetry_3
O6 Mg1 O2 94.22(6) . .
O6 Mg1 O5 86.26(6) . .
O2 Mg1 O5 179.24(7) . .
O6 Mg1 O1 94.05(7) . .
O2 Mg1 O1 86.07(6) . .
O5 Mg1 O1 93.31(7) . .
O6 Mg1 O3 166.24(6) . 2_557
O2 Mg1 O3 96.96(6) . 2_557
O5 Mg1 O3 82.65(6) . 2_557
O1 Mg1 O3 94.69(7) . 2_557
O6 Mg1 O3 92.98(7) . .
O2 Mg1 O3 82.27(6) . .
O5 Mg1 O3 98.30(6) . .
O1 Mg1 O3 166.79(6) . .
O3 Mg1 O3 80.65(7) 2_557 .
O6 Mg1 Li1 124.44(8) . 2_557
O2 Mg1 Li1 139.24(8) . 2_557
O5 Mg1 Li1 40.48(8) . 2_557
O1 Mg1 Li1 101.87(9) . 2_557
O3 Mg1 Li1 43.02(8) 2_557 2_557
O3 Mg1 Li1 83.22(8) . 2_557
O6 Mg1 Mg1 132.06(6) . 2_557
O2 Mg1 Mg1 89.48(5) . 2_557
O5 Mg1 Mg1 90.64(6) . 2_557
O1 Mg1 Mg1 133.89(6) . 2_557
O3 Mg1 Mg1 40.42(4) 2_557 2_557
O3 Mg1 Mg1 40.23(4) . 2_557
Li1 Mg1 Mg1 56.21(7) 2_557 2_557
O4 Li1 O5 124.7(2) . 2_557
O4 Li1 O2 114.98(19) . .
O5 Li1 O2 118.93(19) 2_557 .
O4 Li1 O3 100.83(17) . .
O5 Li1 O3 90.67(15) 2_557 .
O2 Li1 O3 90.18(15) . .
O4 Li1 Mg1 130.22(17) . 2_557
O5 Li1 Mg1 44.33(8) 2_557 2_557
O2 Li1 Mg1 103.71(14) . 2_557
O3 Li1 Mg1 47.32(8) . 2_557
C4 O1 Mg1 128.77(14) . .
C2 O2 Li1 135.52(16) . .
C2 O2 Mg1 128.54(13) . .
Li1 O2 Mg1 95.94(12) . .
C4 O7 C5 121.16(16) . .
C10 O5 Li1 137.27(16) . 2_557
C10 O5 Mg1 127.49(13) . .
Li1 O5 Mg1 95.19(12) 2_557 .
C12 O6 Mg1 128.39(13) . .
C12 O9 C13 121.55(15) . .
C18 O3 Li1 117.48(15) . .
C18 O3 Mg1 125.54(12) . 2_557
Li1 O3 Mg1 89.66(11) . 2_557
C18 O3 Mg1 124.66(12) . .
Li1 O3 Mg1 90.12(12) . .
Mg1 O3 Mg1 99.35(7) 2_557 .
C20 O4 Li1 122.14(17) . .
C20 O8 C21 120.98(16) . .
C2 C1 H1A 109.5 . .
C2 C1 H1B 109.5 . .
H1A C1 H1B 109.5 . .
C2 C1 H1C 109.5 . .
H1A C1 H1C 109.5 . .
H1B C1 H1C 109.5 . .
O2 C2 C3 125.12(18) . .
O2 C2 C1 114.80(19) . .
C3 C2 C1 120.08(19) . .
C2 C3 C4 123.12(19) . .
C2 C3 H3 118.4 . .
C4 C3 H3 118.4 . .
O1 C4 O7 120.97(18) . .
O1 C4 C3 126.3(2) . .
O7 C4 C3 112.76(18) . .
O7 C5 C7 110.44(18) . .
O7 C5 C8 109.20(17) . .
C7 C5 C8 113.7(2) . .
O7 C5 C6 101.92(17) . .
C7 C5 C6 110.8(2) . .
C8 C5 C6 110.2(2) . .
C5 C6 H6A 109.5 . .
C5 C6 H6B 109.5 . .
H6A C6 H6B 109.5 . .
C5 C6 H6C 109.5 . .
H6A C6 H6C 109.5 . .
H6B C6 H6C 109.5 . .
C5 C7 H7A 109.5 . .
C5 C7 H7B 109.5 . .
H7A C7 H7B 109.5 . .
C5 C7 H7C 109.5 . .
H7A C7 H7C 109.5 . .
H7B C7 H7C 109.5 . .
C5 C8 H8A 109.5 . .
C5 C8 H8B 109.5 . .
H8A C8 H8B 109.5 . .
C5 C8 H8C 109.5 . .
H8A C8 H8C 109.5 . .
H8B C8 H8C 109.5 . .
C10 C9 H9A 109.5 . .
C10 C9 H9B 109.5 . .
H9A C9 H9B 109.5 . .
C10 C9 H9C 109.5 . .
H9A C9 H9C 109.5 . .
H9B C9 H9C 109.5 . .
O5 C10 C11 124.59(18) . .
O5 C10 C9 115.11(18) . .
C11 C10 C9 120.30(18) . .
C10 C11 C12 123.25(19) . .
C10 C11 H11A 118.4 . .
C12 C11 H11A 118.4 . .
O6 C12 O9 121.10(18) . .
O6 C12 C11 126.40(19) . .
O9 C12 C11 112.50(17) . .
O9 C13 C14 108.91(17) . .
O9 C13 C16 111.79(17) . .
C14 C13 C16 112.51(19) . .
O9 C13 C15 101.51(17) . .
C14 C13 C15 111.38(19) . .
C16 C13 C15 110.23(19) . .
C13 C14 H14A 109.5 . .
C13 C14 H14B 109.5 . .
H14A C14 H14B 109.5 . .
C13 C14 H14C 109.5 . .
H14A C14 H14C 109.5 . .
H14B C14 H14C 109.5 . .
C13 C15 H15A 109.5 . .
C13 C15 H15B 109.5 . .
H15A C15 H15B 109.5 . .
C13 C15 H15C 109.5 . .
H15A C15 H15C 109.5 . .
H15B C15 H15C 109.5 . .
C13 C16 H16A 109.5 . .
C13 C16 H16B 109.5 . .
H16A C16 H16B 109.5 . .
C13 C16 H16C 109.5 . .
H16A C16 H16C 109.5 . .
H16B C16 H16C 109.5 . .
C18 C17 H17A 109.5 . .
C18 C17 H17B 109.5 . .
H17A C17 H17B 109.5 . .
C18 C17 H17C 109.5 . .
H17A C17 H17C 109.5 . .
H17B C17 H17C 109.5 . .
O3 C18 C19 125.18(18) . .
O3 C18 C17 115.64(17) . .
C19 C18 C17 119.16(18) . .
C18 C19 C20 127.05(19) . .
C18 C19 H19 116.5 . .
C20 C19 H19 116.5 . .
O4 C20 O8 121.64(19) . .
O4 C20 C19 126.92(19) . .
O8 C20 C19 111.44(18) . .
O8 C21 C24 109.94(18) . .
O8 C21 C23 102.38(17) . .
C24 C21 C23 110.0(2) . .
O8 C21 C22 109.84(18) . .
C24 C21 C22 113.3(2) . .
C23 C21 C22 110.8(2) . .
C21 C22 H22A 109.5 . .
C21 C22 H22B 109.5 . .
H22A C22 H22B 109.5 . .
C21 C22 H22C 109.5 . .
H22A C22 H22C 109.5 . .
H22B C22 H22C 109.5 . .
C21 C23 H23A 109.5 . .
C21 C23 H23B 109.5 . .
H23A C23 H23B 109.5 . .
C21 C23 H23C 109.5 . .
H23A C23 H23C 109.5 . .
H23B C23 H23C 109.5 . .
C21 C24 H24A 109.5 . .
C21 C24 H24B 109.5 . .
H24A C24 H24B 109.5 . .
C21 C24 H24C 109.5 . .
H24A C24 H24C 109.5 . .
H24B C24 H24C 109.5 . .

loop_
_geom_bond_atom_site_label_1
_geom_bond_atom_site_label_2
_geom_bond_distance
_geom_bond_site_symmetry_2
Mg1 O6 2.0240(16) .
Mg1 O2 2.0253(16) .
Mg1 O5 2.0300(16) .
Mg1 O1 2.0300(17) .
Mg1 O3 2.1270(15) 2_557
Mg1 O3 2.1355(17) .
Mg1 Li1 2.893(4) 2_557
Mg1 Mg1 3.2498(18) 2_557
Li1 O4 1.829(4) .
Li1 O5 1.886(4) 2_557
Li1 O2 1.892(4) .
Li1 O3 1.974(4) .
Li1 Mg1 2.893(4) 2_557
O1 C4 1.240(2) .
O2 C2 1.290(2) .
O7 C4 1.342(2) .
O7 C5 1.479(2) .
O5 C10 1.295(2) .
O5 Li1 1.886(4) 2_557
O6 C12 1.238(2) .
O9 C12 1.343(2) .
O9 C13 1.480(2) .
O3 C18 1.329(2) .
O3 Mg1 2.1270(15) 2_557
O4 C20 1.227(2) .
O8 C20 1.343(3) .
O8 C21 1.477(2) .
C1 C2 1.504(3) .
C1 H1A 0.9800 .
C1 H1B 0.9800 .
C1 H1C 0.9800 .
C2 C3 1.361(3) .
C3 C4 1.421(3) .
C3 H3 0.9500 .
C5 C7 1.507(3) .
C5 C8 1.511(3) .
C5 C6 1.519(3) .
C6 H6A 0.9800 .
C6 H6B 0.9800 .
C6 H6C 0.9800 .
C7 H7A 0.9800 .
C7 H7B 0.9800 .
C7 H7C 0.9800 .
C8 H8A 0.9800 .
C8 H8B 0.9800 .
C8 H8C 0.9800 .
C9 C10 1.498(3) .
C9 H9A 0.9800 .
C9 H9B 0.9800 .
C9 H9C 0.9800 .
C10 C11 1.367(3) .
C11 C12 1.419(3) .
C11 H11A 0.9500 .
C13 C14 1.507(3) .
C13 C16 1.514(3) .
C13 C15 1.519(3) .
C14 H14A 0.9800 .
C14 H14B 0.9800 .
C14 H14C 0.9800 .
C15 H15A 0.9800 .
C15 H15B 0.9800 .
C15 H15C 0.9800 .
C16 H16A 0.9800 .
C16 H16B 0.9800 .
C16 H16C 0.9800 .
C17 C18 1.500(3) .
C17 H17A 0.9800 .
C17 H17B 0.9800 .
C17 H17C 0.9800 .
C18 C19 1.357(3) .
C19 C20 1.440(3) .
C19 H19 0.9500 .
C21 C24 1.513(3) .
C21 C23 1.513(3) .
C21 C22 1.516(3) .
C22 H22A 0.9800 .
C22 H22B 0.9800 .
C22 H22C 0.9800 .
C23 H23A 0.9800 .
C23 H23B 0.9800 .
C23 H23C 0.9800 .
C24 H24A 0.9800 .
C24 H24B 0.9800 .
C24 H24C 0.9800 .
